data_1010526
loop_
_publ_author_name
'Zachariasen, W H'

_publ_section_title 'Ueber die Kristallstruktur von Be O'
_journal_coden_ASTM NOGTAO
_journal_name_full 'Norsk Geologisk Tidsskrift'
_journal_page_first 189
_journal_page_last 200
_journal_volume 8
_journal_year 1925
_chemical_formula_structural 'Be O'
_chemical_formula_sum 'Be O'
_chemical_name_systematic 'Beryllium oxide'
_space_group_IT_number 186
_symmetry_cell_setting hexagonal
_symmetry_Int_Tables_number 186
_symmetry_space_group_name_Hall 'P 6c -2c'
_symmetry_space_group_name_H-M 'P 63 m c'
_cell_angle_alpha 90
_cell_angle_beta 90
_cell_angle_gamma 120
_cell_formula_units_Z 2
_cell_length_a 2.694
_cell_length_b 2.694
_cell_length_c 4.393
_cell_volume 27.6
_cod_database_code 1010526

loop_
_symmetry_equiv_pos_as_xyz
x,y,z
-y,x-y,z
y-x,-x,z
-y,-x,z
y-x,y,z
x,x-y,z
-x,-y,1/2+z
y,y-x,1/2+z
x-y,x,1/2+z
y,x,1/2+z
x-y,-y,1/2+z
-x,y-x,1/2+z

loop_
_atom_site_label
_atom_site_type_symbol
_atom_site_symmetry_multiplicity
_atom_site_Wyckoff_symbol
_atom_site_fract_x
_atom_site_fract_y
_atom_site_fract_z
_atom_site_occupancy
_atom_site_attached_hydrogens
_atom_site_calc_flag
Be1 Be2+ 2 b 0.3333 0.6667 0.5 1. 0 d
O1 O2- 2 b 0.3333 0.6667 0.875 1. 0 d

loop_
_atom_type_symbol
_atom_type_oxidation_number
Be2+ 2.000
O2- -2.000

loop_
_cod_related_entry_id
_cod_related_entry_database
_cod_related_entry_code
1 ChemSpider 8394849
